data_4025758
loop_
_publ_author_name
'Jing Cao'
'Xiao-Zhang Zhu'
'Chuan-Feng Chen'

_publ_section_title
;
 Synthesis, Structure, and Binding Property of Pentiptycene-Based Rigid
 Tweezer-like Molecules
;
_journal_name_full 'Journal of Organic Chemistry'
_journal_page_first 7420
_journal_page_last 7423
_journal_paper_doi 10.1021/jo101313w
_journal_volume 75
_journal_year 2010
_chemical_formula_moiety 'C52 H38 N4 O4'
_chemical_formula_sum 'C52 H38 N4 O4'
_chemical_formula_weight 782.86
_chemical_name_systematic
; 
 ? 
;
_space_group_IT_number 2
_symmetry_cell_setting triclinic
_symmetry_space_group_name_Hall '-P 1'
_symmetry_space_group_name_H-M 'P -1'
_atom_sites_solution_hydrogens geom
_atom_sites_solution_primary direct
_atom_sites_solution_secondary difmap
_audit_creation_method SHELXL-97
_cell_angle_alpha 72.708(11)
_cell_angle_beta 86.307(12)
_cell_angle_gamma 87.862(13)
_cell_formula_units_Z 2
_cell_length_a 9.780(4)
_cell_length_b 14.434(4)
_cell_length_c 21.796(7)
_cell_measurement_reflns_used 428
_cell_measurement_temperature 173(2)
_cell_measurement_theta_max 27.48
_cell_measurement_theta_min 2.17
_cell_volume 2931.1(17)
_computing_cell_refinement 'CrystalClear (Rigaku Inc., 2007)'
_computing_data_collection 'CrystalClear (Rigaku Inc., 2007)'
_computing_data_reduction 'CrystalClear (Rigaku Inc., 2007)'
_computing_molecular_graphics 'XP in Siemens SHELXTL (Sheldrick, 1994)'
_computing_publication_material 'SHELX97 (Sheldrick, 1997)'
_computing_structure_refinement 'SHELXL-97 (Sheldrick, 1997)'
_computing_structure_solution 'SHELXS-97 (Sheldrick, 1990)'
_diffrn_ambient_temperature 173(2)
_diffrn_measured_fraction_theta_full 0.995
_diffrn_measured_fraction_theta_max 0.995
_diffrn_measurement_device_type 'Saturn724+ CCD'
_diffrn_measurement_method '\w scans at fixed \c = 45\%'
_diffrn_radiation_monochromator graphite
_diffrn_radiation_source 'sealed tube'
_diffrn_radiation_type MoK\a
_diffrn_radiation_wavelength 0.71073
_diffrn_reflns_av_R_equivalents 0.0458
_diffrn_reflns_av_sigmaI/netI 0.0568
_diffrn_reflns_limit_h_max 11
_diffrn_reflns_limit_h_min -11
_diffrn_reflns_limit_k_max 17
_diffrn_reflns_limit_k_min -17
_diffrn_reflns_limit_l_max 26
_diffrn_reflns_limit_l_min -26
_diffrn_reflns_number 30709
_diffrn_reflns_theta_full 25.29
_diffrn_reflns_theta_max 25.29
_diffrn_reflns_theta_min 0.98
_exptl_absorpt_coefficient_mu 0.057
_exptl_absorpt_correction_T_max 0.9916
_exptl_absorpt_correction_T_min 0.9722
_exptl_absorpt_correction_type multi-scan
_exptl_absorpt_process_details 'CrystalClear (Rigaku Inc., 2007)'
_exptl_crystal_colour yellow
_exptl_crystal_density_diffrn 0.887
_exptl_crystal_density_method 'not measured'
_exptl_crystal_description platelet
_exptl_crystal_F_000 820
_exptl_crystal_size_max 0.50
_exptl_crystal_size_mid 0.32
_exptl_crystal_size_min 0.15
_refine_diff_density_max 0.380
_refine_diff_density_min -0.311
_refine_diff_density_rms 0.063
_refine_ls_extinction_method none
_refine_ls_goodness_of_fit_ref 1.031
_refine_ls_hydrogen_treatment constr
_refine_ls_matrix_type full
_refine_ls_number_parameters 578
_refine_ls_number_reflns 10620
_refine_ls_number_restraints 76
_refine_ls_restrained_S_all 1.033
_refine_ls_R_factor_all 0.1166
_refine_ls_R_factor_gt 0.0891
_refine_ls_shift/su_max 0.000
_refine_ls_shift/su_mean 0.000
_refine_ls_structure_factor_coef Fsqd
_refine_ls_weighting_details 'calc w=1/[\s^2^(Fo^2^)+(0.1257P)^2^+1.4370P] where P=(Fo^2^+2Fc^2^)/3'
_refine_ls_weighting_scheme calc
_refine_ls_wR_factor_gt 0.2424
_refine_ls_wR_factor_ref 0.2634
_reflns_number_gt 7300
_reflns_number_total 10620
_reflns_threshold_expression >2sigma(I)
_cod_data_source_file jo101313w_si_002.cif
_cod_data_source_block sa880
_cod_database_code 4025758

loop_
_symmetry_equiv_pos_as_xyz
'x, y, z'
'-x, -y, -z'

loop_
_atom_site_label
_atom_site_type_symbol
_atom_site_fract_x
_atom_site_fract_y
_atom_site_fract_z
_atom_site_U_iso_or_equiv
_atom_site_adp_type
_atom_site_occupancy
_atom_site_symmetry_multiplicity
_atom_site_calc_flag
_atom_site_refinement_flags
_atom_site_disorder_assembly
_atom_site_disorder_group
O1 O 0.47044(19) 0.16111(13) 0.29739(9) 0.0418(5) Uani 1 1 d . A .
O2 O 0.2641(3) 0.2872(2) 0.21435(14) 0.0795(8) Uani 1 1 d . . .
O3 O 0.8173(2) -0.09444(14) 0.20789(9) 0.0464(5) Uani 1 1 d D . .
N1 N 1.1182(3) 0.3554(2) 0.05851(14) 0.0657(8) Uani 1 1 d . . .
N2 N 0.9451(3) 0.4771(2) 0.11128(15) 0.0640(8) Uani 1 1 d . . .
N3 N 1.0081(2) -0.19331(17) 0.51328(12) 0.0470(6) Uani 1 1 d . A .
N4 N 0.8504(2) -0.05062(17) 0.55345(11) 0.0425(6) Uani 1 1 d . . .
C1 C 1.1126(4) 0.6011(3) 0.0765(3) 0.0913(15) Uani 1 1 d . . .
H1A H 1.0563 0.6417 0.0952 0.110 Uiso 1 1 calc R . .
C2 C 1.2336(5) 0.6354(3) 0.0460(3) 0.0984(17) Uani 1 1 d . . .
H2A H 1.2625 0.6983 0.0443 0.118 Uiso 1 1 calc R . .
C3 C 1.3148(5) 0.5773(4) 0.0173(2) 0.106(2) Uani 1 1 d . . .
H3A H 1.3978 0.6032 -0.0053 0.127 Uiso 1 1 calc R . .
C4 C 1.2815(4) 0.4824(3) 0.0195(2) 0.0852(14) Uani 1 1 d . . .
H4A H 1.3394 0.4437 -0.0001 0.102 Uiso 1 1 calc R . .
C5 C 1.1533(3) 0.4479(3) 0.05366(18) 0.0662(11) Uani 1 1 d . . .
C6 C 1.0668(4) 0.5079(3) 0.0815(2) 0.0750(12) Uani 1 1 d . . .
C7 C 0.9965(3) 0.3268(3) 0.08931(15) 0.0574(9) Uani 1 1 d . . .
C8 C 0.9551(3) 0.2285(2) 0.09446(15) 0.0515(8) Uani 1 1 d . . .
H8A H 1.0167 0.1852 0.0807 0.062 Uiso 1 1 calc R . .
C9 C 0.8271(3) 0.1999(2) 0.11917(13) 0.0438(7) Uani 1 1 d . . .
C10 C 0.7347(3) 0.2647(2) 0.14183(13) 0.0433(7) Uani 1 1 d . A .
C11 C 0.7746(3) 0.3537(2) 0.14151(14) 0.0463(7) Uani 1 1 d . . .
H11A H 0.7148 0.3938 0.1592 0.056 Uiso 1 1 calc R . .
C12 C 0.9063(3) 0.3868(2) 0.11467(16) 0.0485(7) Uani 1 1 d . . .
C13 C 0.7598(3) 0.1048(2) 0.12161(14) 0.0427(7) Uani 1 1 d . A .
H13A H 0.8230 0.0595 0.1061 0.051 Uiso 1 1 calc R . .
C14 C 0.7023(3) 0.06095(19) 0.19144(13) 0.0390(6) Uani 1 1 d . . .
C15 C 0.6146(3) 0.1242(2) 0.21294(13) 0.0386(6) Uani 1 1 d . A .
C16 C 0.5929(3) 0.22250(19) 0.16228(13) 0.0379(6) Uani 1 1 d . . .
H16A H 0.5279 0.2669 0.1778 0.045 Uiso 1 1 calc R A .
C17 C 0.6348(3) 0.1360(2) 0.08179(13) 0.0436(7) Uani 1 1 d . . .
C18 C 0.5455(3) 0.1985(2) 0.10380(14) 0.0466(7) Uani 1 1 d . A .
C19 C 0.4249(3) 0.2338(2) 0.07287(15) 0.0549(8) Uani 1 1 d . . .
H19A H 0.3632 0.2751 0.0885 0.066 Uiso 1 1 calc R A .
C20 C 0.3974(4) 0.2068(3) 0.01872(18) 0.0697(10) Uani 1 1 d . A .
H20A H 0.3172 0.2312 -0.0036 0.084 Uiso 1 1 calc R . .
C21 C 0.4870(4) 0.1443(3) -0.00312(18) 0.0703(10) Uani 1 1 d . . .
H21A H 0.4663 0.1263 -0.0399 0.084 Uiso 1 1 calc R A .
C22 C 0.6054(4) 0.1083(3) 0.02798(16) 0.0612(9) Uani 1 1 d . A .
H22A H 0.6655 0.0655 0.0130 0.073 Uiso 1 1 calc R . .
C23 C 0.7275(3) -0.0327(2) 0.22999(13) 0.0388(6) Uani 1 1 d . A .
C24 C 0.6656(3) -0.0613(2) 0.29167(14) 0.0418(7) Uani 1 1 d . . .
C25 C 0.5801(3) 0.00296(19) 0.31436(13) 0.0369(6) Uani 1 1 d . A .
C26 C 0.5522(3) 0.09627(19) 0.27539(13) 0.0367(6) Uani 1 1 d . . .
C27 C 0.6834(3) -0.1612(2) 0.34140(13) 0.0422(7) Uani 1 1 d . A .
H27A H 0.7427 -0.2072 0.3245 0.051 Uiso 1 1 calc R . .
C28 C 0.7411(3) -0.13936(19) 0.39909(13) 0.0387(6) Uani 1 1 d . . .
C29 C 0.6563(3) -0.0716(2) 0.42253(13) 0.0395(6) Uani 1 1 d . A .
C30 C 0.5267(3) -0.04034(19) 0.38452(13) 0.0392(6) Uani 1 1 d . . .
H30A H 0.4661 0.0056 0.4007 0.047 Uiso 1 1 calc R A .
C31 C 0.5402(3) -0.1985(2) 0.36361(13) 0.0439(7) Uani 1 1 d . . .
C32 C 0.4906(3) -0.2877(2) 0.36354(15) 0.0530(8) Uani 1 1 d . A .
H32A H 0.5469 -0.3318 0.3479 0.064 Uiso 1 1 calc R . .
C33 C 0.3552(4) -0.3108(3) 0.38715(17) 0.0626(9) Uani 1 1 d . . .
H33A H 0.3185 -0.3705 0.3865 0.075 Uiso 1 1 calc R A .
C34 C 0.2751(3) -0.2479(2) 0.41127(17) 0.0552(8) Uani 1 1 d . A .
H34A H 0.1849 -0.2661 0.4283 0.066 Uiso 1 1 calc R . .
C35 C 0.3228(3) -0.1583(2) 0.41137(15) 0.0509(8) Uani 1 1 d . . .
H35A H 0.2656 -0.1148 0.4271 0.061 Uiso 1 1 calc R A .
C36 C 0.4562(3) -0.1340(2) 0.38784(13) 0.0418(7) Uani 1 1 d . A .
C37 C 0.8560(3) -0.17846(19) 0.42851(13) 0.0404(6) Uani 1 1 d . A .
H37A H 0.9098 -0.2241 0.4133 0.049 Uiso 1 1 calc R . .
C38 C 0.8964(3) -0.1514(2) 0.48223(14) 0.0408(6) Uani 1 1 d . . .
C39 C 0.8153(3) -0.0797(2) 0.50382(13) 0.0419(7) Uani 1 1 d . A .
C40 C 0.6935(3) -0.0404(2) 0.47212(13) 0.0394(6) Uani 1 1 d . . .
H40A H 0.6392 0.0068 0.4854 0.047 Uiso 1 1 calc R A .
C41 C 1.0413(3) -0.1654(2) 0.56360(15) 0.0463(7) Uani 1 1 d . . .
C42 C 1.1563(3) -0.2101(3) 0.59944(17) 0.0583(8) Uani 1 1 d . A .
H42A H 1.2096 -0.2585 0.5868 0.070 Uiso 1 1 calc R . .
C43 C 1.1891(3) -0.1840(3) 0.65082(18) 0.0621(9) Uani 1 1 d . . .
H43A H 1.2653 -0.2147 0.6743 0.074 Uiso 1 1 calc R A .
C44 C 1.1123(3) -0.1111(3) 0.67095(16) 0.0561(8) Uani 1 1 d . A .
H44A H 1.1375 -0.0943 0.7076 0.067 Uiso 1 1 calc R . .
C45 C 1.0030(3) -0.0654(2) 0.63798(15) 0.0496(7) Uani 1 1 d . . .
H45A H 0.9540 -0.0154 0.6507 0.059 Uiso 1 1 calc R A .
C46 C 0.9628(3) -0.0933(2) 0.58411(14) 0.0443(7) Uani 1 1 d . A .
C47 C 0.3269(3) 0.1447(2) 0.30065(16) 0.0534(8) Uani 1 1 d . . .
H47A H 0.2808 0.1749 0.3319 0.064 Uiso 1 1 calc R A .
H47B H 0.3113 0.0740 0.3169 0.064 Uiso 1 1 calc R . .
C48 C 0.2630(4) 0.1842(3) 0.23759(17) 0.0635(9) Uani 1 1 d . A .
H48A H 0.3129 0.1573 0.2055 0.076 Uiso 1 1 calc R . .
H48B H 0.1671 0.1624 0.2422 0.076 Uiso 1 1 calc R . .
C49 C 0.1566(5) 0.3348(4) 0.2413(2) 0.1036(16) Uani 1 1 d . . .
H49A H 0.1665 0.4052 0.2239 0.155 Uiso 1 1 calc R . .
H49B H 0.1615 0.3156 0.2882 0.155 Uiso 1 1 calc R . .
H49C H 0.0679 0.3164 0.2305 0.155 Uiso 1 1 calc R . .
O4 O 0.9039(7) -0.1000(5) 0.0791(3) 0.0762(17) Uani 0.710(8) 1 d PDU A 1
C50 C 0.7459(7) -0.1451(5) 0.1712(3) 0.0529(17) Uani 0.710(8) 1 d PDU A 1
H50A H 0.6792 -0.1009 0.1439 0.063 Uiso 0.710(8) 1 calc PR A 1
H50B H 0.6959 -0.2010 0.2005 0.063 Uiso 0.710(8) 1 calc PR A 1
C51 C 0.8552(5) -0.1798(3) 0.1295(2) 0.0556(15) Uani 0.710(8) 1 d PDU A 1
H51A H 0.9319 -0.2118 0.1560 0.067 Uiso 0.710(8) 1 calc PR A 1
H51B H 0.8158 -0.2278 0.1116 0.067 Uiso 0.710(8) 1 calc PR A 1
C52 C 1.0114(12) -0.1254(8) 0.0416(5) 0.134(4) Uani 0.710(8) 1 d PDU A 1
H52A H 1.0423 -0.0675 0.0077 0.201 Uiso 0.710(8) 1 calc PR A 1
H52B H 0.9800 -0.1732 0.0221 0.201 Uiso 0.710(8) 1 calc PR A 1
H52C H 1.0876 -0.1533 0.0688 0.201 Uiso 0.710(8) 1 calc PR A 1
O4' O 0.8386(12) -0.0969(10) 0.0771(6) 0.053(3) Uani 0.290(8) 1 d PDU A 2
C50' C 0.776(2) -0.1761(10) 0.1914(8) 0.063(5) Uani 0.290(8) 1 d PDU A 2
H50C H 0.6995 -0.2089 0.2205 0.075 Uiso 0.290(8) 1 calc PR A 2
H50D H 0.8535 -0.2230 0.1931 0.075 Uiso 0.290(8) 1 calc PR A 2
C51' C 0.7329(14) -0.1340(10) 0.1245(7) 0.070(4) Uani 0.290(8) 1 d PDU A 2
H51C H 0.6854 -0.1847 0.1122 0.084 Uiso 0.290(8) 1 calc PR A 2
H51D H 0.6654 -0.0809 0.1240 0.084 Uiso 0.290(8) 1 calc PR A 2
C52' C 0.9336(17) -0.1307(15) 0.0381(10) 0.085(5) Uani 0.290(8) 1 d PDU A 2
H52D H 0.9936 -0.0777 0.0140 0.127 Uiso 0.290(8) 1 calc PR A 2
H52E H 0.8854 -0.1546 0.0080 0.127 Uiso 0.290(8) 1 calc PR A 2
H52F H 0.9888 -0.1836 0.0649 0.127 Uiso 0.290(8) 1 calc PR A 2

loop_
_atom_site_aniso_label
_atom_site_aniso_U_11
_atom_site_aniso_U_22
_atom_site_aniso_U_33
_atom_site_aniso_U_23
_atom_site_aniso_U_13
_atom_site_aniso_U_12
O1 0.0371(11) 0.0438(11) 0.0459(11) -0.0174(9) 0.0070(8) 0.0002(8)
O2 0.0724(18) 0.0706(17) 0.0801(19) 0.0015(14) -0.0072(14) 0.0012(14)
O3 0.0538(12) 0.0438(11) 0.0428(11) -0.0174(9) 0.0084(9) 0.0025(9)
N1 0.0379(15) 0.080(2) 0.0620(18) 0.0050(15) 0.0013(13) -0.0094(14)
N2 0.0583(18) 0.0513(16) 0.0724(19) 0.0005(14) -0.0104(14) -0.0174(13)
N3 0.0425(14) 0.0459(14) 0.0519(15) -0.0142(12) 0.0003(11) 0.0006(11)
N4 0.0473(14) 0.0456(13) 0.0341(12) -0.0111(10) 0.0033(10) -0.0078(11)
C1 0.073(3) 0.054(2) 0.126(4) 0.012(2) -0.023(3) -0.017(2)
C2 0.068(3) 0.062(3) 0.139(5) 0.018(3) -0.033(3) -0.018(2)
C3 0.052(3) 0.112(4) 0.107(4) 0.048(3) -0.023(2) -0.038(3)
C4 0.044(2) 0.098(3) 0.080(3) 0.028(2) -0.0075(18) -0.022(2)
C5 0.0407(18) 0.063(2) 0.070(2) 0.0226(18) -0.0161(16) -0.0107(16)
C6 0.057(2) 0.063(2) 0.084(3) 0.016(2) -0.014(2) -0.0212(18)
C7 0.0446(18) 0.066(2) 0.0465(18) 0.0081(16) -0.0053(14) -0.0132(15)
C8 0.0411(17) 0.0593(19) 0.0470(17) -0.0064(15) 0.0089(13) -0.0056(14)
C9 0.0402(16) 0.0517(17) 0.0354(15) -0.0079(13) 0.0018(12) 0.0025(13)
C10 0.0464(17) 0.0406(15) 0.0364(15) -0.0014(12) -0.0006(12) -0.0036(12)
C11 0.0446(17) 0.0422(16) 0.0487(17) -0.0080(13) -0.0027(13) -0.0026(13)
C12 0.0470(17) 0.0361(15) 0.0570(19) -0.0044(14) -0.0068(14) -0.0014(13)
C13 0.0424(16) 0.0418(15) 0.0417(16) -0.0114(13) 0.0113(12) -0.0020(12)
C14 0.0446(16) 0.0392(15) 0.0340(14) -0.0132(12) 0.0045(12) -0.0031(12)
C15 0.0374(15) 0.0436(15) 0.0353(14) -0.0122(12) 0.0006(11) -0.0056(12)
C16 0.0381(15) 0.0376(14) 0.0382(15) -0.0121(12) 0.0027(11) -0.0040(11)
C17 0.0497(17) 0.0453(16) 0.0348(15) -0.0116(13) 0.0084(12) -0.0088(13)
C18 0.0408(16) 0.0501(17) 0.0398(16) -0.0003(13) 0.0062(12) -0.0077(13)
C19 0.0538(19) 0.0575(19) 0.0474(18) -0.0053(15) -0.0025(15) -0.0077(15)
C20 0.068(2) 0.082(3) 0.060(2) -0.018(2) -0.0154(18) -0.006(2)
C21 0.078(3) 0.086(3) 0.051(2) -0.0222(19) -0.0098(18) -0.014(2)
C22 0.069(2) 0.068(2) 0.0455(18) -0.0154(16) 0.0010(16) -0.0113(18)
C23 0.0358(15) 0.0451(16) 0.0389(15) -0.0193(13) 0.0051(12) -0.0006(12)
C24 0.0417(16) 0.0455(16) 0.0420(16) -0.0193(13) 0.0013(12) -0.0031(12)
C25 0.0372(15) 0.0397(15) 0.0335(14) -0.0115(12) 0.0050(11) -0.0022(11)
C26 0.0304(14) 0.0371(14) 0.0439(15) -0.0154(12) 0.0035(11) 0.0004(11)
C27 0.0471(17) 0.0405(15) 0.0355(15) -0.0081(12) 0.0068(12) 0.0011(12)
C28 0.0435(16) 0.0330(14) 0.0382(15) -0.0098(12) 0.0063(12) -0.0032(11)
C29 0.0364(15) 0.0420(15) 0.0373(15) -0.0100(12) 0.0084(11) 0.0014(12)
C30 0.0473(16) 0.0343(14) 0.0332(14) -0.0079(11) 0.0046(12) 0.0048(12)
C31 0.0509(17) 0.0421(16) 0.0364(15) -0.0090(12) -0.0003(13) 0.0047(13)
C32 0.056(2) 0.0490(18) 0.0530(19) -0.0137(15) -0.0032(15) -0.0024(14)
C33 0.061(2) 0.059(2) 0.066(2) -0.0141(17) -0.0006(17) -0.0180(17)
C34 0.0455(18) 0.0490(18) 0.066(2) -0.0115(16) 0.0066(15) -0.0034(14)
C35 0.0511(18) 0.0545(18) 0.0433(17) -0.0093(14) 0.0012(14) -0.0013(14)
C36 0.0443(16) 0.0406(15) 0.0360(15) -0.0067(12) 0.0088(12) -0.0025(12)
C37 0.0437(16) 0.0324(14) 0.0417(15) -0.0079(12) 0.0060(12) 0.0030(12)
C38 0.0315(14) 0.0434(15) 0.0434(16) -0.0086(13) 0.0089(12) -0.0014(12)
C39 0.0395(16) 0.0443(16) 0.0391(15) -0.0095(13) 0.0087(12) -0.0064(12)
C40 0.0427(16) 0.0413(15) 0.0335(14) -0.0115(12) 0.0053(12) 0.0008(12)
C41 0.0427(17) 0.0472(17) 0.0496(17) -0.0160(14) 0.0047(13) -0.0060(13)
C42 0.0446(18) 0.064(2) 0.063(2) -0.0126(17) -0.0104(15) 0.0010(15)
C43 0.0465(19) 0.071(2) 0.072(2) -0.0230(19) -0.0200(17) -0.0008(16)
C44 0.0502(19) 0.076(2) 0.0468(18) -0.0233(16) -0.0047(14) -0.0111(16)
C45 0.0385(16) 0.0638(19) 0.0482(17) -0.0204(15) 0.0098(13) -0.0121(14)
C46 0.0463(17) 0.0444(16) 0.0381(15) -0.0054(13) 0.0053(13) -0.0195(13)
C47 0.0443(17) 0.0486(18) 0.063(2) -0.0134(15) 0.0096(15) 0.0055(14)
C48 0.054(2) 0.072(2) 0.061(2) -0.0126(18) -0.0008(16) -0.0066(17)
C49 0.113(4) 0.112(4) 0.091(3) -0.040(3) -0.024(3) 0.043(3)
O4 0.094(4) 0.080(3) 0.055(2) -0.026(2) 0.018(3) 0.012(3)
C50 0.068(4) 0.044(3) 0.049(4) -0.020(3) 0.009(3) -0.002(3)
C51 0.073(3) 0.055(3) 0.049(3) -0.031(2) 0.000(2) 0.000(2)
C52 0.159(8) 0.131(6) 0.115(6) -0.055(5) 0.046(6) 0.024(6)
O4' 0.054(6) 0.063(5) 0.043(4) -0.022(4) 0.008(5) 0.006(5)
C50' 0.074(8) 0.051(8) 0.063(8) -0.017(6) 0.003(6) -0.002(6)
C51' 0.077(7) 0.060(6) 0.069(7) -0.014(6) -0.011(6) -0.002(5)
C52' 0.083(9) 0.090(8) 0.108(9) -0.066(7) -0.013(7) -0.012(7)

loop_
_atom_type_symbol
_atom_type_description
_atom_type_scat_dispersion_real
_atom_type_scat_dispersion_imag
_atom_type_scat_source
C C 0.0033 0.0016 'International Tables Vol C Tables 4.2.6.8 and 6.1.1.4'
H H 0.0000 0.0000 'International Tables Vol C Tables 4.2.6.8 and 6.1.1.4'
N N 0.0061 0.0033 'International Tables Vol C Tables 4.2.6.8 and 6.1.1.4'
O O 0.0106 0.0060 'International Tables Vol C Tables 4.2.6.8 and 6.1.1.4'

loop_
_geom_angle_atom_site_label_1
_geom_angle_atom_site_label_2
_geom_angle_atom_site_label_3
_geom_angle
_geom_angle_site_symmetry_1
_geom_angle_site_symmetry_3
_geom_angle_publ_flag
C26 O1 C47 115.0(2) . . ?
C48 O2 C49 114.7(3) . . ?
C23 O3 C50' 124.2(8) . . ?
C23 O3 C50 110.7(3) . . ?
C50' O3 C50 24.5(6) . . ?
C7 N1 C5 115.7(3) . . ?
C6 N2 C12 118.4(3) . . ?
C41 N3 C38 117.6(3) . . ?
C39 N4 C46 117.2(3) . . ?
C2 C1 C6 122.7(5) . . ?
C2 C1 H1A 118.7 . . ?
C6 C1 H1A 118.7 . . ?
C1 C2 C3 119.0(4) . . ?
C1 C2 H2A 120.5 . . ?
C3 C2 H2A 120.5 . . ?
C2 C3 C4 123.9(4) . . ?
C2 C3 H3A 118.1 . . ?
C4 C3 H3A 118.1 . . ?
C3 C4 C5 115.3(5) . . ?
C3 C4 H4A 122.4 . . ?
C5 C4 H4A 122.4 . . ?
N1 C5 C6 121.2(3) . . ?
N1 C5 C4 117.4(4) . . ?
C6 C5 C4 121.4(4) . . ?
N2 C6 C1 120.9(4) . . ?
N2 C6 C5 121.4(3) . . ?
C1 C6 C5 117.7(4) . . ?
N1 C7 C12 124.0(3) . . ?
N1 C7 C8 116.9(3) . . ?
C12 C7 C8 119.0(3) . . ?
C9 C8 C7 118.9(3) . . ?
C9 C8 H8A 120.5 . . ?
C7 C8 H8A 120.5 . . ?
C8 C9 C10 120.6(3) . . ?
C8 C9 C13 126.6(3) . . ?
C10 C9 C13 112.7(2) . . ?
C11 C10 C9 121.3(3) . . ?
C11 C10 C16 126.3(3) . . ?
C9 C10 C16 112.4(2) . . ?
C10 C11 C12 119.6(3) . . ?
C10 C11 H11A 120.2 . . ?
C12 C11 H11A 120.2 . . ?
N2 C12 C7 119.4(3) . . ?
N2 C12 C11 120.3(3) . . ?
C7 C12 C11 120.3(3) . . ?
C17 C13 C9 104.6(2) . . ?
C17 C13 C14 105.3(2) . . ?
C9 C13 C14 106.4(2) . . ?
C17 C13 H13A 113.2 . . ?
C9 C13 H13A 113.2 . . ?
C14 C13 H13A 113.2 . . ?
C23 C14 C15 121.2(2) . . ?
C23 C14 C13 125.6(2) . . ?
C15 C14 C13 113.1(2) . . ?
C14 C15 C26 121.0(3) . . ?
C14 C15 C16 113.8(2) . . ?
C26 C15 C16 125.3(2) . . ?
C18 C16 C10 105.0(2) . . ?
C18 C16 C15 105.4(2) . . ?
C10 C16 C15 106.2(2) . . ?
C18 C16 H16A 113.2 . . ?
C10 C16 H16A 113.2 . . ?
C15 C16 H16A 113.2 . . ?
C22 C17 C18 120.3(3) . . ?
C22 C17 C13 126.3(3) . . ?
C18 C17 C13 113.4(2) . . ?
C17 C18 C19 120.9(3) . . ?
C17 C18 C16 113.8(3) . . ?
C19 C18 C16 125.3(3) . . ?
C20 C19 C18 118.4(3) . . ?
C20 C19 H19A 120.8 . . ?
C18 C19 H19A 120.8 . . ?
C19 C20 C21 120.5(4) . . ?
C19 C20 H20A 119.7 . . ?
C21 C20 H20A 119.7 . . ?
C22 C21 C20 121.1(3) . . ?
C22 C21 H21A 119.4 . . ?
C20 C21 H21A 119.4 . . ?
C21 C22 C17 118.8(3) . . ?
C21 C22 H22A 120.6 . . ?
C17 C22 H22A 120.6 . . ?
C14 C23 C24 118.2(2) . . ?
C14 C23 O3 120.3(2) . . ?
C24 C23 O3 121.4(3) . . ?
C23 C24 C25 120.9(3) . . ?
C23 C24 C27 125.5(2) . . ?
C25 C24 C27 113.6(2) . . ?
C26 C25 C24 121.1(2) . . ?
C26 C25 C30 125.7(2) . . ?
C24 C25 C30 113.1(2) . . ?
O1 C26 C25 121.9(2) . . ?
O1 C26 C15 120.6(2) . . ?
C25 C26 C15 117.6(2) . . ?
C31 C27 C28 105.8(2) . . ?
C31 C27 C24 106.3(2) . . ?
C28 C27 C24 104.6(2) . . ?
C31 C27 H27A 113.1 . . ?
C28 C27 H27A 113.1 . . ?
C24 C27 H27A 113.1 . . ?
C37 C28 C29 120.6(3) . . ?
C37 C28 C27 126.5(2) . . ?
C29 C28 C27 112.9(2) . . ?
C40 C29 C28 121.5(3) . . ?
C40 C29 C30 126.3(2) . . ?
C28 C29 C30 112.2(2) . . ?
C36 C30 C25 106.4(2) . . ?
C36 C30 C29 105.6(2) . . ?
C25 C30 C29 104.8(2) . . ?
C36 C30 H30A 113.1 . . ?
C25 C30 H30A 113.1 . . ?
C29 C30 H30A 113.1 . . ?
C32 C31 C36 120.4(3) . . ?
C32 C31 C27 126.2(3) . . ?
C36 C31 C27 113.4(3) . . ?
C31 C32 C33 118.3(3) . . ?
C31 C32 H32A 120.9 . . ?
C33 C32 H32A 120.9 . . ?
C34 C33 C32 120.7(3) . . ?
C34 C33 H33A 119.6 . . ?
C32 C33 H33A 119.6 . . ?
C33 C34 C35 121.7(3) . . ?
C33 C34 H34A 119.1 . . ?
C35 C34 H34A 119.1 . . ?
C36 C35 C34 118.3(3) . . ?
C36 C35 H35A 120.8 . . ?
C34 C35 H35A 120.8 . . ?
C35 C36 C31 120.6(3) . . ?
C35 C36 C30 126.0(3) . . ?
C31 C36 C30 113.4(2) . . ?
C28 C37 C38 120.1(3) . . ?
C28 C37 H37A 120.0 . . ?
C38 C37 H37A 120.0 . . ?
N3 C38 C37 120.1(3) . . ?
N3 C38 C39 120.5(3) . . ?
C37 C38 C39 119.4(3) . . ?
N4 C39 C40 119.2(3) . . ?
N4 C39 C38 121.6(3) . . ?
C40 C39 C38 119.2(3) . . ?
C29 C40 C39 119.1(3) . . ?
C29 C40 H40A 120.4 . . ?
C39 C40 H40A 120.4 . . ?
N3 C41 C46 121.9(3) . . ?
N3 C41 C42 119.7(3) . . ?
C46 C41 C42 118.4(3) . . ?
C43 C42 C41 120.3(3) . . ?
C43 C42 H42A 119.9 . . ?
C41 C42 H42A 119.9 . . ?
C42 C43 C44 121.5(3) . . ?
C42 C43 H43A 119.2 . . ?
C44 C43 H43A 119.2 . . ?
C45 C44 C43 120.5(3) . . ?
C45 C44 H44A 119.8 . . ?
C43 C44 H44A 119.8 . . ?
C44 C45 C46 119.4(3) . . ?
C44 C45 H45A 120.3 . . ?
C46 C45 H45A 120.3 . . ?
N4 C46 C41 121.2(3) . . ?
N4 C46 C45 119.0(3) . . ?
C41 C46 C45 119.8(3) . . ?
O1 C47 C48 113.6(3) . . ?
O1 C47 H47A 108.9 . . ?
C48 C47 H47A 108.9 . . ?
O1 C47 H47B 108.9 . . ?
C48 C47 H47B 108.9 . . ?
H47A C47 H47B 107.7 . . ?
O2 C48 C47 113.0(3) . . ?
O2 C48 H48A 109.0 . . ?
C47 C48 H48A 109.0 . . ?
O2 C48 H48B 109.0 . . ?
C47 C48 H48B 109.0 . . ?
H48A C48 H48B 107.8 . . ?
O2 C49 H49A 109.5 . . ?
O2 C49 H49B 109.5 . . ?
H49A C49 H49B 109.5 . . ?
O2 C49 H49C 109.5 . . ?
H49A C49 H49C 109.5 . . ?
H49B C49 H49C 109.5 . . ?
C52 O4 C51 112.6(6) . . ?
O3 C50 C51 106.5(4) . . ?
O3 C50 H50A 110.4 . . ?
C51 C50 H50A 110.4 . . ?
O3 C50 H50B 110.4 . . ?
C51 C50 H50B 110.4 . . ?
H50A C50 H50B 108.6 . . ?
O4 C51 C50 109.5(4) . . ?
O4 C51 H51A 109.8 . . ?
C50 C51 H51A 109.8 . . ?
O4 C51 H51B 109.8 . . ?
C50 C51 H51B 109.8 . . ?
H51A C51 H51B 108.2 . . ?
O4 C52 H52A 109.5 . . ?
O4 C52 H52B 109.5 . . ?
H52A C52 H52B 109.5 . . ?
O4 C52 H52C 109.5 . . ?
H52A C52 H52C 109.5 . . ?
H52B C52 H52C 109.5 . . ?
C52' O4' C51' 138.5(15) . . ?
O3 C50' C51' 103.3(11) . . ?
O3 C50' H50C 111.1 . . ?
C51' C50' H50C 111.1 . . ?
O3 C50' H50D 111.1 . . ?
C51' C50' H50D 111.1 . . ?
H50C C50' H50D 109.1 . . ?
O4' C51' C50' 115.9(13) . . ?
O4' C51' H51C 108.3 . . ?
C50' C51' H51C 108.3 . . ?
O4' C51' H51D 108.3 . . ?
C50' C51' H51D 108.3 . . ?
H51C C51' H51D 107.4 . . ?
O4' C52' H52D 109.5 . . ?
O4' C52' H52E 109.5 . . ?
H52D C52' H52E 109.5 . . ?
O4' C52' H52F 109.5 . . ?
H52D C52' H52F 109.5 . . ?
H52E C52' H52F 109.5 . . ?

loop_
_geom_bond_atom_site_label_1
_geom_bond_atom_site_label_2
_geom_bond_distance
_geom_bond_site_symmetry_2
_geom_bond_publ_flag
O1 C26 1.381(3) . ?
O1 C47 1.427(4) . ?
O2 C48 1.421(4) . ?
O2 C49 1.425(5) . ?
O3 C23 1.393(3) . ?
O3 C50' 1.408(13) . ?
O3 C50 1.457(6) . ?
N1 C7 1.344(4) . ?
N1 C5 1.363(5) . ?
N2 C6 1.343(5) . ?
N2 C12 1.350(4) . ?
N3 C41 1.338(4) . ?
N3 C38 1.349(4) . ?
N4 C39 1.339(4) . ?
N4 C46 1.354(4) . ?
C1 C2 1.355(6) . ?
C1 C6 1.404(5) . ?
C1 H1A 0.9500 . ?
C2 C3 1.387(8) . ?
C2 H2A 0.9500 . ?
C3 C4 1.406(7) . ?
C3 H3A 0.9500 . ?
C4 C5 1.442(5) . ?
C4 H4A 0.9500 . ?
C5 C6 1.423(6) . ?
C7 C12 1.414(5) . ?
C7 C8 1.460(5) . ?
C8 C9 1.359(4) . ?
C8 H8A 0.9500 . ?
C9 C10 1.445(4) . ?
C9 C13 1.529(4) . ?
C10 C11 1.354(4) . ?
C10 C16 1.522(4) . ?
C11 C12 1.418(4) . ?
C11 H11A 0.9500 . ?
C13 C17 1.521(4) . ?
C13 C14 1.542(4) . ?
C13 H13A 1.0000 . ?
C14 C23 1.386(4) . ?
C14 C15 1.390(4) . ?
C15 C26 1.404(4) . ?
C15 C16 1.534(4) . ?
C16 C18 1.520(4) . ?
C16 H16A 1.0000 . ?
C17 C22 1.396(4) . ?
C17 C18 1.396(4) . ?
C18 C19 1.400(4) . ?
C19 C20 1.392(5) . ?
C19 H19A 0.9500 . ?
C20 C21 1.396(5) . ?
C20 H20A 0.9500 . ?
C21 C22 1.385(5) . ?
C21 H21A 0.9500 . ?
C22 H22A 0.9500 . ?
C23 C24 1.388(4) . ?
C24 C25 1.402(4) . ?
C24 C27 1.537(4) . ?
C25 C26 1.390(4) . ?
C25 C30 1.535(4) . ?
C27 C31 1.517(4) . ?
C27 C28 1.529(4) . ?
C27 H27A 1.0000 . ?
C28 C37 1.350(4) . ?
C28 C29 1.444(4) . ?
C29 C40 1.362(4) . ?
C29 C30 1.538(4) . ?
C30 C36 1.522(4) . ?
C30 H30A 1.0000 . ?
C31 C32 1.394(4) . ?
C31 C36 1.413(4) . ?
C32 C33 1.404(5) . ?
C32 H32A 0.9500 . ?
C33 C34 1.375(5) . ?
C33 H33A 0.9500 . ?
C34 C35 1.392(4) . ?
C34 H34A 0.9500 . ?
C35 C36 1.388(4) . ?
C35 H35A 0.9500 . ?
C37 C38 1.423(4) . ?
C37 H37A 0.9500 . ?
C38 C39 1.450(4) . ?
C39 C40 1.428(4) . ?
C40 H40A 0.9500 . ?
C41 C46 1.429(4) . ?
C41 C42 1.433(4) . ?
C42 C43 1.344(5) . ?
C42 H42A 0.9500 . ?
C43 C44 1.427(5) . ?
C43 H43A 0.9500 . ?
C44 C45 1.363(5) . ?
C44 H44A 0.9500 . ?
C45 C46 1.431(4) . ?
C45 H45A 0.9500 . ?
C47 C48 1.491(5) . ?
C47 H47A 0.9900 . ?
C47 H47B 0.9900 . ?
C48 H48A 0.9900 . ?
C48 H48B 0.9900 . ?
C49 H49A 0.9800 . ?
C49 H49B 0.9800 . ?
C49 H49C 0.9800 . ?
O4 C52 1.394(8) . ?
O4 C51 1.409(7) . ?
C50 C51 1.524(7) . ?
C50 H50A 0.9900 . ?
C50 H50B 0.9900 . ?
C51 H51A 0.9900 . ?
C51 H51B 0.9900 . ?
C52 H52A 0.9800 . ?
C52 H52B 0.9800 . ?
C52 H52C 0.9800 . ?
O4' C52' 1.390(15) . ?
O4' C51' 1.413(14) . ?
C50' C51' 1.488(15) . ?
C50' H50C 0.9900 . ?
C50' H50D 0.9900 . ?
C51' H51C 0.9900 . ?
C51' H51D 0.9900 . ?
C52' H52D 0.9800 . ?
C52' H52E 0.9800 . ?
C52' H52F 0.9800 . ?

loop_
_geom_torsion_atom_site_label_1
_geom_torsion_atom_site_label_2
_geom_torsion_atom_site_label_3
_geom_torsion_atom_site_label_4
_geom_torsion
_geom_torsion_site_symmetry_1
_geom_torsion_site_symmetry_2
_geom_torsion_site_symmetry_3
_geom_torsion_site_symmetry_4
_geom_torsion_publ_flag
C6 C1 C2 C3 1.5(7) . . . . ?
C1 C2 C3 C4 -2.2(7) . . . . ?
C2 C3 C4 C5 0.8(6) . . . . ?
C7 N1 C5 C6 1.9(5) . . . . ?
C7 N1 C5 C4 -178.4(3) . . . . ?
C3 C4 C5 N1 -178.4(3) . . . . ?
C3 C4 C5 C6 1.3(5) . . . . ?
C12 N2 C6 C1 180.0(4) . . . . ?
C12 N2 C6 C5 0.5(5) . . . . ?
C2 C1 C6 N2 -178.9(4) . . . . ?
C2 C1 C6 C5 0.6(6) . . . . ?
N1 C5 C6 N2 -2.8(6) . . . . ?
C4 C5 C6 N2 177.5(3) . . . . ?
N1 C5 C6 C1 177.7(4) . . . . ?
C4 C5 C6 C1 -2.0(6) . . . . ?
C5 N1 C7 C12 1.2(5) . . . . ?
C5 N1 C7 C8 179.1(3) . . . . ?
N1 C7 C8 C9 -173.2(3) . . . . ?
C12 C7 C8 C9 4.8(5) . . . . ?
C7 C8 C9 C10 -1.9(4) . . . . ?
C7 C8 C9 C13 172.8(3) . . . . ?
C8 C9 C10 C11 -2.7(4) . . . . ?
C13 C9 C10 C11 -178.0(3) . . . . ?
C8 C9 C10 C16 175.1(3) . . . . ?
C13 C9 C10 C16 -0.3(3) . . . . ?
C9 C10 C11 C12 4.1(4) . . . . ?
C16 C10 C11 C12 -173.3(3) . . . . ?
C6 N2 C12 C7 2.5(5) . . . . ?
C6 N2 C12 C11 -175.5(3) . . . . ?
N1 C7 C12 N2 -3.5(5) . . . . ?
C8 C7 C12 N2 178.6(3) . . . . ?
N1 C7 C12 C11 174.5(3) . . . . ?
C8 C7 C12 C11 -3.4(5) . . . . ?
C10 C11 C12 N2 176.9(3) . . . . ?
C10 C11 C12 C7 -1.0(5) . . . . ?
C8 C9 C13 C17 -118.7(3) . . . . ?
C10 C9 C13 C17 56.3(3) . . . . ?
C8 C9 C13 C14 130.1(3) . . . . ?
C10 C9 C13 C14 -54.9(3) . . . . ?
C17 C13 C14 C23 121.6(3) . . . . ?
C9 C13 C14 C23 -127.7(3) . . . . ?
C17 C13 C14 C15 -55.8(3) . . . . ?
C9 C13 C14 C15 54.9(3) . . . . ?
C23 C14 C15 C26 2.2(4) . . . . ?
C13 C14 C15 C26 179.8(2) . . . . ?
C23 C14 C15 C16 -176.6(2) . . . . ?
C13 C14 C15 C16 0.9(3) . . . . ?
C11 C10 C16 C18 121.9(3) . . . . ?
C9 C10 C16 C18 -55.8(3) . . . . ?
C11 C10 C16 C15 -126.8(3) . . . . ?
C9 C10 C16 C15 55.6(3) . . . . ?
C14 C15 C16 C18 54.4(3) . . . . ?
C26 C15 C16 C18 -124.4(3) . . . . ?
C14 C15 C16 C10 -56.7(3) . . . . ?
C26 C15 C16 C10 124.5(3) . . . . ?
C9 C13 C17 C22 122.8(3) . . . . ?
C14 C13 C17 C22 -125.2(3) . . . . ?
C9 C13 C17 C18 -57.0(3) . . . . ?
C14 C13 C17 C18 55.0(3) . . . . ?
C22 C17 C18 C19 0.5(4) . . . . ?
C13 C17 C18 C19 -179.7(3) . . . . ?
C22 C17 C18 C16 -179.3(3) . . . . ?
C13 C17 C18 C16 0.5(3) . . . . ?
C10 C16 C18 C17 56.5(3) . . . . ?
C15 C16 C18 C17 -55.4(3) . . . . ?
C10 C16 C18 C19 -123.3(3) . . . . ?
C15 C16 C18 C19 124.7(3) . . . . ?
C17 C18 C19 C20 -1.4(5) . . . . ?
C16 C18 C19 C20 178.4(3) . . . . ?
C18 C19 C20 C21 1.4(5) . . . . ?
C19 C20 C21 C22 -0.5(6) . . . . ?
C20 C21 C22 C17 -0.4(5) . . . . ?
C18 C17 C22 C21 0.4(5) . . . . ?
C13 C17 C22 C21 -179.4(3) . . . . ?
C15 C14 C23 C24 -1.7(4) . . . . ?
C13 C14 C23 C24 -179.0(3) . . . . ?
C15 C14 C23 O3 -179.0(2) . . . . ?
C13 C14 C23 O3 3.8(4) . . . . ?
C50' O3 C23 C14 -109.8(8) . . . . ?
C50 O3 C23 C14 -86.6(4) . . . . ?
C50' O3 C23 C24 73.1(8) . . . . ?
C50 O3 C23 C24 96.3(4) . . . . ?
C14 C23 C24 C25 -0.1(4) . . . . ?
O3 C23 C24 C25 177.1(2) . . . . ?
C14 C23 C24 C27 -178.9(3) . . . . ?
O3 C23 C24 C27 -1.7(4) . . . . ?
C23 C24 C25 C26 1.5(4) . . . . ?
C27 C24 C25 C26 -179.5(2) . . . . ?
C23 C24 C25 C30 -177.4(3) . . . . ?
C27 C24 C25 C30 1.5(3) . . . . ?
C47 O1 C26 C25 -77.0(3) . . . . ?
C47 O1 C26 C15 105.4(3) . . . . ?
C24 C25 C26 O1 -178.7(2) . . . . ?
C30 C25 C26 O1 0.1(4) . . . . ?
C24 C25 C26 C15 -1.0(4) . . . . ?
C30 C25 C26 C15 177.7(3) . . . . ?
C14 C15 C26 O1 176.9(2) . . . . ?
C16 C15 C26 O1 -4.4(4) . . . . ?
C14 C15 C26 C25 -0.8(4) . . . . ?
C16 C15 C26 C25 177.9(2) . . . . ?
C23 C24 C27 C31 -127.3(3) . . . . ?
C25 C24 C27 C31 53.8(3) . . . . ?
C23 C24 C27 C28 121.1(3) . . . . ?
C25 C24 C27 C28 -57.8(3) . . . . ?
C31 C27 C28 C37 121.5(3) . . . . ?
C24 C27 C28 C37 -126.4(3) . . . . ?
C31 C27 C28 C29 -56.6(3) . . . . ?
C24 C27 C28 C29 55.4(3) . . . . ?
C37 C28 C29 C40 4.2(4) . . . . ?
C27 C28 C29 C40 -177.5(2) . . . . ?
C37 C28 C29 C30 -176.8(2) . . . . ?
C27 C28 C29 C30 1.5(3) . . . . ?
C26 C25 C30 C36 125.6(3) . . . . ?
C24 C25 C30 C36 -55.5(3) . . . . ?
C26 C25 C30 C29 -122.8(3) . . . . ?
C24 C25 C30 C29 56.1(3) . . . . ?
C40 C29 C30 C36 -126.3(3) . . . . ?
C28 C29 C30 C36 54.8(3) . . . . ?
C40 C29 C30 C25 121.5(3) . . . . ?
C28 C29 C30 C25 -57.4(3) . . . . ?
C28 C27 C31 C32 -122.7(3) . . . . ?
C24 C27 C31 C32 126.5(3) . . . . ?
C28 C27 C31 C36 55.3(3) . . . . ?
C24 C27 C31 C36 -55.6(3) . . . . ?
C36 C31 C32 C33 0.9(5) . . . . ?
C27 C31 C32 C33 178.8(3) . . . . ?
C31 C32 C33 C34 -1.7(5) . . . . ?
C32 C33 C34 C35 2.1(5) . . . . ?
C33 C34 C35 C36 -1.7(5) . . . . ?
C34 C35 C36 C31 0.9(4) . . . . ?
C34 C35 C36 C30 -179.5(3) . . . . ?
C32 C31 C36 C35 -0.6(4) . . . . ?
C27 C31 C36 C35 -178.7(3) . . . . ?
C32 C31 C36 C30 179.7(3) . . . . ?
C27 C31 C36 C30 1.6(3) . . . . ?
C25 C30 C36 C35 -125.8(3) . . . . ?
C29 C30 C36 C35 123.1(3) . . . . ?
C25 C30 C36 C31 53.9(3) . . . . ?
C29 C30 C36 C31 -57.2(3) . . . . ?
C29 C28 C37 C38 -1.5(4) . . . . ?
C27 C28 C37 C38 -179.6(2) . . . . ?
C41 N3 C38 C37 -179.8(3) . . . . ?
C41 N3 C38 C39 -0.9(4) . . . . ?
C28 C37 C38 N3 177.3(2) . . . . ?
C28 C37 C38 C39 -1.6(4) . . . . ?
C46 N4 C39 C40 176.8(2) . . . . ?
C46 N4 C39 C38 -2.1(4) . . . . ?
N3 C38 C39 N4 2.2(4) . . . . ?
C37 C38 C39 N4 -178.9(2) . . . . ?
N3 C38 C39 C40 -176.6(2) . . . . ?
C37 C38 C39 C40 2.3(4) . . . . ?
C28 C29 C40 C39 -3.5(4) . . . . ?
C30 C29 C40 C39 177.7(2) . . . . ?
N4 C39 C40 C29 -178.6(2) . . . . ?
C38 C39 C40 C29 0.3(4) . . . . ?
C38 N3 C41 C46 -0.4(4) . . . . ?
C38 N3 C41 C42 177.9(3) . . . . ?
N3 C41 C42 C43 -178.8(3) . . . . ?
C46 C41 C42 C43 -0.4(5) . . . . ?
C41 C42 C43 C44 -0.5(5) . . . . ?
C42 C43 C44 C45 -0.4(5) . . . . ?
C43 C44 C45 C46 2.1(5) . . . . ?
C39 N4 C46 C41 0.8(4) . . . . ?
C39 N4 C46 C45 -179.2(2) . . . . ?
N3 C41 C46 N4 0.4(4) . . . . ?
C42 C41 C46 N4 -177.9(3) . . . . ?
N3 C41 C46 C45 -179.6(3) . . . . ?
C42 C41 C46 C45 2.1(4) . . . . ?
C44 C45 C46 N4 177.0(3) . . . . ?
C44 C45 C46 C41 -3.0(4) . . . . ?
C26 O1 C47 C48 -81.2(3) . . . . ?
C49 O2 C48 C47 -81.7(4) . . . . ?
O1 C47 C48 O2 -66.4(4) . . . . ?
C23 O3 C50 C51 159.6(4) . . . . ?
C50' O3 C50 C51 -72(2) . . . . ?
C52 O4 C51 C50 175.7(7) . . . . ?
O3 C50 C51 O4 -72.9(6) . . . . ?
C23 O3 C50' C51' 82.6(13) . . . . ?
C50 O3 C50' C51' 20.0(13) . . . . ?
C52' O4' C51' C50' 85(2) . . . . ?
O3 C50' C51' O4' 69.1(17) . . . . ?

loop_
_platon_squeeze_void_nr
_platon_squeeze_void_average_x
_platon_squeeze_void_average_y
_platon_squeeze_void_average_z
_platon_squeeze_void_volume
_platon_squeeze_void_count_electrons
_platon_squeeze_void_content
1 0.027 -0.500 0.500 1213 485 ' '
